data_4317282
loop_
_publ_author_name
'Jiong-Peng Zhao'
'Bo-Wen Hu'
'Xiao-Feng Zhang'
'Qian Yang'
'M. S. El Fallah'
'J. Ribas'
'Xian-He Bu'

_publ_section_title
;
 One Pot Synthesis of Heterometallic 3d-3d Azide Coordination
 Architectures: Effect of the Single-Ion Anisotropy
;
_journal_name_full 'Inorganic Chemistry'
_journal_page_first 11325
_journal_page_last 11332
_journal_paper_doi 10.1021/ic101089n
_journal_volume 49
_journal_year 2010
_chemical_formula_sum 'C12 H8 Co0.3 Cu N8 Ni0.7 O4'
_chemical_formula_weight 450.58
_chemical_name_systematic
; 
 ? 
;
_space_group_IT_number 15
_symmetry_cell_setting monoclinic
_symmetry_space_group_name_Hall '-C 2yc'
_symmetry_space_group_name_H-M 'C 1 2/c 1'
_atom_sites_solution_hydrogens geom
_atom_sites_solution_primary direct
_atom_sites_solution_secondary difmap
_audit_creation_method SHELXL-97
_cell_angle_alpha 90.00
_cell_angle_beta 104.39(3)
_cell_angle_gamma 90.00
_cell_formula_units_Z 4
_cell_length_a 12.868(3)
_cell_length_b 13.351(3)
_cell_length_c 10.526(2)
_cell_measurement_reflns_used 7121
_cell_measurement_temperature 293(2)
_cell_measurement_theta_max 27.6
_cell_measurement_theta_min 3.0
_cell_volume 1751.6(7)
_computing_cell_refinement 'Bruker XSCANS'
_computing_data_collection 'Bruker XSCANS'
_computing_data_reduction 'Bruker SHELXTL'
_computing_molecular_graphics 'Bruker SHELXTL'
_computing_publication_material 'Bruker SHELXTL'
_computing_structure_refinement 'SHELXL-97 (Sheldrick, 1997)'
_computing_structure_solution 'SHELXS-97 (Sheldrick, 1990)'
_diffrn_ambient_temperature 293(2)
_diffrn_measured_fraction_theta_full 0.992
_diffrn_measured_fraction_theta_max 0.992
_diffrn_measurement_device_type 'Bruker P4'
_diffrn_measurement_method '\w scans'
_diffrn_radiation_monochromator graphite
_diffrn_radiation_source 'fine-focus sealed tube'
_diffrn_radiation_type MoK\a
_diffrn_radiation_wavelength 0.71073
_diffrn_reflns_av_R_equivalents 0.1114
_diffrn_reflns_av_sigmaI/netI 0.0815
_diffrn_reflns_limit_h_max 15
_diffrn_reflns_limit_h_min -15
_diffrn_reflns_limit_k_max 15
_diffrn_reflns_limit_k_min -15
_diffrn_reflns_limit_l_max 12
_diffrn_reflns_limit_l_min -12
_diffrn_reflns_number 7235
_diffrn_reflns_theta_full 25.01
_diffrn_reflns_theta_max 25.01
_diffrn_reflns_theta_min 3.26
_exptl_absorpt_coefficient_mu 2.286
_exptl_absorpt_correction_type none
_exptl_crystal_colour green
_exptl_crystal_density_diffrn 1.709
_exptl_crystal_density_method 'not measured'
_exptl_crystal_description block
_exptl_crystal_F_000 899
_exptl_crystal_size_max 0.2
_exptl_crystal_size_mid 0.18
_exptl_crystal_size_min 0.16
_refine_diff_density_max 0.989
_refine_diff_density_min -1.134
_refine_diff_density_rms 0.136
_refine_ls_extinction_method none
_refine_ls_goodness_of_fit_ref 1.087
_refine_ls_hydrogen_treatment constr
_refine_ls_matrix_type full
_refine_ls_number_parameters 120
_refine_ls_number_reflns 1524
_refine_ls_number_restraints 0
_refine_ls_restrained_S_all 1.087
_refine_ls_R_factor_all 0.0875
_refine_ls_R_factor_gt 0.0644
_refine_ls_shift/su_max 0.000
_refine_ls_shift/su_mean 0.000
_refine_ls_structure_factor_coef Fsqd
_refine_ls_weighting_details 'calc w=1/[\s^2^(Fo^2^)+(0.0722P)^2^+0.0000P] where P=(Fo^2^+2Fc^2^)/3'
_refine_ls_weighting_scheme calc
_refine_ls_wR_factor_gt 0.1394
_refine_ls_wR_factor_ref 0.1520
_reflns_number_gt 1187
_reflns_number_total 1524
_reflns_threshold_expression >2sigma(I)
_cod_data_source_file ic101089n_si_002_2.cif
_cod_data_source_block 2
_cod_depositor_comments
;
The following automatic conversions were performed:

'_symmetry_cell_setting' value 'Monoclinic' changed to 'monoclinic'
according to the built-in table from CIF Core dictionary named
'cif_core.dic' version 2.4.1 from 2010-06-29.

Automatic conversion script
Id: cif_fix_values 1646 2011-03-28 12:23:43Z adriana 
;
_cod_original_cell_volume 1751.5(6)
_cod_original_formula_sum 'C12 H8 Co0.30 Cu N8 Ni0.70 O4'
_cod_database_code 4317282

loop_
_symmetry_equiv_pos_as_xyz
'x, y, z'
'-x, y, -z+1/2'
'x+1/2, y+1/2, z'
'-x+1/2, y+1/2, -z+1/2'
'-x, -y, -z'
'x, -y, z-1/2'
'-x+1/2, -y+1/2, -z'
'x+1/2, -y+1/2, z-1/2'

loop_
_atom_site_label
_atom_site_type_symbol
_atom_site_fract_x
_atom_site_fract_y
_atom_site_fract_z
_atom_site_U_iso_or_equiv
_atom_site_adp_type
_atom_site_occupancy
_atom_site_symmetry_multiplicity
_atom_site_calc_flag
_atom_site_refinement_flags
_atom_site_disorder_assembly
_atom_site_disorder_group
Cu1 Cu 0.5000 0.5000 0.0000 0.0294(4) Uani 1 2 d S . .
Co1 Co 0.0000 0.85321(7) 0.2500 0.0245(4) Uani 0.30 2 d SP . .
Ni1 Ni 0.0000 0.85321(7) 0.2500 0.0245(4) Uani 0.70 2 d SP . .
O1 O 0.3906(3) 0.4691(3) 0.2606(4) 0.0339(11) Uani 1 1 d . . .
O2 O 0.3957(3) 0.5623(3) 0.0835(4) 0.0389(11) Uani 1 1 d . . .
N4 N 0.1223(4) 0.7462(4) 0.2458(5) 0.0322(12) Uani 1 1 d . . .
N1 N 0.5437(4) 0.6356(3) -0.0439(5) 0.0290(12) Uani 1 1 d . . .
N2 N 0.5372(4) 0.7080(4) 0.0221(5) 0.0401(13) Uani 1 1 d . . .
N3 N 0.5312(6) 0.7763(5) 0.0844(7) 0.075(2) Uani 1 1 d . . .
C2 C 0.2808(5) 0.6138(4) 0.2125(6) 0.0301(14) Uani 1 1 d . . .
C6 C 0.2119(5) 0.5888(5) 0.2876(7) 0.0457(19) Uani 1 1 d . . .
H6A H 0.2163 0.5263 0.3278 0.055 Uiso 1 1 calc R . .
C5 C 0.1354(5) 0.6577(5) 0.3030(7) 0.0419(18) Uani 1 1 d . . .
H5A H 0.0908 0.6404 0.3568 0.050 Uiso 1 1 calc R . .
C1 C 0.3626(5) 0.5419(4) 0.1837(6) 0.0308(15) Uani 1 1 d . . .
C4 C 0.1926(5) 0.7724(4) 0.1766(6) 0.0348(15) Uani 1 1 d . . .
H4A H 0.1877 0.8361 0.1397 0.042 Uiso 1 1 calc R . .
C3 C 0.2715(5) 0.7089(4) 0.1584(6) 0.0351(15) Uani 1 1 d . . .
H3A H 0.3187 0.7297 0.1096 0.042 Uiso 1 1 calc R . .

loop_
_atom_site_aniso_label
_atom_site_aniso_U_11
_atom_site_aniso_U_22
_atom_site_aniso_U_33
_atom_site_aniso_U_23
_atom_site_aniso_U_13
_atom_site_aniso_U_12
Cu1 0.0251(6) 0.0288(6) 0.0397(7) 0.0033(4) 0.0182(5) 0.0051(4)
Co1 0.0180(6) 0.0224(6) 0.0369(7) 0.000 0.0142(5) 0.000
Ni1 0.0180(6) 0.0224(6) 0.0369(7) 0.000 0.0142(5) 0.000
O1 0.024(2) 0.035(2) 0.049(3) 0.011(2) 0.020(2) 0.012(2)
O2 0.042(3) 0.038(3) 0.048(3) 0.012(2) 0.031(2) 0.017(2)
N4 0.026(3) 0.035(3) 0.039(3) 0.001(2) 0.014(3) 0.004(2)
N1 0.028(3) 0.025(3) 0.037(3) 0.004(2) 0.012(3) 0.001(2)
N2 0.040(3) 0.041(3) 0.041(3) -0.003(3) 0.014(3) 0.001(3)
N3 0.102(6) 0.057(4) 0.067(5) -0.017(4) 0.023(5) 0.002(4)
C2 0.025(3) 0.031(3) 0.034(3) 0.000(3) 0.006(3) 0.004(3)
C6 0.045(4) 0.040(4) 0.066(5) 0.017(3) 0.041(4) 0.014(3)
C5 0.036(4) 0.043(4) 0.057(4) 0.014(3) 0.031(4) 0.007(3)
C1 0.019(3) 0.030(4) 0.045(4) 0.000(3) 0.011(3) 0.008(3)
C4 0.034(4) 0.029(3) 0.049(4) 0.004(3) 0.023(3) 0.002(3)
C3 0.032(4) 0.035(4) 0.045(4) 0.011(3) 0.021(3) 0.010(3)

loop_
_atom_type_symbol
_atom_type_description
_atom_type_scat_dispersion_real
_atom_type_scat_dispersion_imag
_atom_type_scat_source
C C 0.0033 0.0016 'International Tables Vol C Tables 4.2.6.8 and 6.1.1.4'
H H 0.0000 0.0000 'International Tables Vol C Tables 4.2.6.8 and 6.1.1.4'
N N 0.0061 0.0033 'International Tables Vol C Tables 4.2.6.8 and 6.1.1.4'
O O 0.0106 0.0060 'International Tables Vol C Tables 4.2.6.8 and 6.1.1.4'
Ni Ni 0.3393 1.1124 'International Tables Vol C Tables 4.2.6.8 and 6.1.1.4'
Co Co 0.3494 0.9721 'International Tables Vol C Tables 4.2.6.8 and 6.1.1.4'
Cu Cu 0.3201 1.2651 'International Tables Vol C Tables 4.2.6.8 and 6.1.1.4'

loop_
_geom_angle_atom_site_label_1
_geom_angle_atom_site_label_2
_geom_angle_atom_site_label_3
_geom_angle
_geom_angle_site_symmetry_1
_geom_angle_site_symmetry_3
_geom_angle_publ_flag
O2 Cu1 O2 180.0 . 5_665 ?
O2 Cu1 N1 91.01(18) . 5_665 ?
O2 Cu1 N1 88.99(18) 5_665 5_665 ?
O2 Cu1 N1 88.99(18) . . ?
O2 Cu1 N1 91.01(18) 5_665 . ?
N1 Cu1 N1 180.0 5_665 . ?
O2 Cu1 O1 84.19(15) . 2_655 ?
O2 Cu1 O1 95.81(15) 5_665 2_655 ?
N1 Cu1 O1 75.25(17) 5_665 2_655 ?
N1 Cu1 O1 104.75(17) . 2_655 ?
O2 Cu1 O1 95.81(15) . 6_565 ?
O2 Cu1 O1 84.19(15) 5_665 6_565 ?
N1 Cu1 O1 104.75(17) 5_665 6_565 ?
N1 Cu1 O1 75.25(17) . 6_565 ?
O1 Cu1 O1 180.0 2_655 6_565 ?
N1 Co1 N1 171.9(3) 8_466 7_565 ?
N1 Co1 O1 89.52(17) 8_466 4 ?
N1 Co1 O1 84.53(17) 7_565 4 ?
N1 Co1 O1 84.53(17) 8_466 3_455 ?
N1 Co1 O1 89.52(17) 7_565 3_455 ?
O1 Co1 O1 85.9(2) 4 3_455 ?
N1 Co1 N4 92.04(18) 8_466 2 ?
N1 Co1 N4 93.40(19) 7_565 2 ?
O1 Co1 N4 174.60(18) 4 2 ?
O1 Co1 N4 89.15(18) 3_455 2 ?
N1 Co1 N4 93.40(19) 8_466 . ?
N1 Co1 N4 92.04(18) 7_565 . ?
O1 Co1 N4 89.15(18) 4 . ?
O1 Co1 N4 174.60(18) 3_455 . ?
N4 Co1 N4 95.9(3) 2 . ?
C1 O1 Ni1 128.3(4) . 3_545 ?
C1 O1 Co1 128.3(4) . 3_545 ?
Ni1 O1 Co1 0.00(4) 3_545 3_545 ?
C1 O1 Cu1 120.0(4) . 2_655 ?
Ni1 O1 Cu1 87.71(14) 3_545 2_655 ?
Co1 O1 Cu1 87.71(14) 3_545 2_655 ?
C1 O2 Cu1 133.9(4) . . ?
C5 N4 C4 117.1(5) . . ?
C5 N4 Co1 127.1(4) . . ?
C4 N4 Co1 115.9(4) . . ?
N2 N1 Cu1 122.2(4) . . ?
N2 N1 Ni1 119.9(4) . 7_565 ?
Cu1 N1 Ni1 106.6(2) . 7_565 ?
N2 N1 Co1 119.9(4) . 7_565 ?
Cu1 N1 Co1 106.6(2) . 7_565 ?
Ni1 N1 Co1 0.00(5) 7_565 7_565 ?
N3 N2 N1 179.9(8) . . ?
C6 C2 C3 117.3(5) . . ?
C6 C2 C1 123.0(6) . . ?
C3 C2 C1 119.6(5) . . ?
C2 C6 C5 119.2(6) . . ?
N4 C5 C6 123.8(6) . . ?
O1 C1 O2 126.9(5) . . ?
O1 C1 C2 117.7(5) . . ?
O2 C1 C2 115.3(5) . . ?
N4 C4 C3 122.4(6) . . ?
C4 C3 C2 120.1(6) . . ?

loop_
_geom_bond_atom_site_label_1
_geom_bond_atom_site_label_2
_geom_bond_distance
_geom_bond_site_symmetry_2
_geom_bond_publ_flag
Cu1 O2 1.962(4) . ?
Cu1 O2 1.962(4) 5_665 ?
Cu1 N1 1.984(5) 5_665 ?
Cu1 N1 1.984(5) . ?
Cu1 O1 2.596(4) 2_655 ?
Cu1 O1 2.596(4) 6_565 ?
Co1 N1 2.106(5) 8_466 ?
Co1 N1 2.106(5) 7_565 ?
Co1 O1 2.113(4) 4 ?
Co1 O1 2.113(4) 3_455 ?
Co1 N4 2.134(5) 2 ?
Co1 N4 2.134(5) . ?
O1 C1 1.258(7) . ?
O1 Ni1 2.113(4) 3_545 ?
O1 Co1 2.113(4) 3_545 ?
O1 Cu1 2.596(4) 2_655 ?
O2 C1 1.263(7) . ?
N4 C5 1.318(8) . ?
N4 C4 1.341(7) . ?
N1 N2 1.205(7) . ?
N1 Ni1 2.106(5) 7_565 ?
N1 Co1 2.106(5) 7_565 ?
N2 N3 1.137(7) . ?
C2 C6 1.367(8) . ?
C2 C3 1.385(8) . ?
C2 C1 1.509(8) . ?
C6 C5 1.386(9) . ?
C4 C3 1.373(8) . ?

loop_
_geom_torsion_atom_site_label_1
_geom_torsion_atom_site_label_2
_geom_torsion_atom_site_label_3
_geom_torsion_atom_site_label_4
_geom_torsion
_geom_torsion_site_symmetry_1
_geom_torsion_site_symmetry_2
_geom_torsion_site_symmetry_3
_geom_torsion_site_symmetry_4
_geom_torsion_publ_flag
O2 Cu1 O2 C1 142(100) 5_665 . . . ?
N1 Cu1 O2 C1 36.6(6) 5_665 . . . ?
N1 Cu1 O2 C1 -143.4(6) . . . . ?
O1 Cu1 O2 C1 -38.4(6) 2_655 . . . ?
O1 Cu1 O2 C1 141.6(6) 6_565 . . . ?
N1 Co1 N4 C5 58.7(6) 8_466 . . . ?
N1 Co1 N4 C5 -127.3(6) 7_565 . . . ?
O1 Co1 N4 C5 148.2(6) 4 . . . ?
O1 Co1 N4 C5 126.0(17) 3_455 . . . ?
N4 Co1 N4 C5 -33.7(5) 2 . . . ?
N1 Co1 N4 C4 -121.7(4) 8_466 . . . ?
N1 Co1 N4 C4 52.3(4) 7_565 . . . ?
O1 Co1 N4 C4 -32.2(4) 4 . . . ?
O1 Co1 N4 C4 -54.4(19) 3_455 . . . ?
N4 Co1 N4 C4 145.9(5) 2 . . . ?
O2 Cu1 N1 N2 28.8(5) . . . . ?
O2 Cu1 N1 N2 -151.2(5) 5_665 . . . ?
N1 Cu1 N1 N2 124(100) 5_665 . . . ?
O1 Cu1 N1 N2 -54.9(5) 2_655 . . . ?
O1 Cu1 N1 N2 125.1(5) 6_565 . . . ?
O2 Cu1 N1 Ni1 -114.6(2) . . . 7_565 ?
O2 Cu1 N1 Ni1 65.4(2) 5_665 . . 7_565 ?
N1 Cu1 N1 Ni1 -20(100) 5_665 . . 7_565 ?
O1 Cu1 N1 Ni1 161.67(17) 2_655 . . 7_565 ?
O1 Cu1 N1 Ni1 -18.33(17) 6_565 . . 7_565 ?
O2 Cu1 N1 Co1 -114.6(2) . . . 7_565 ?
O2 Cu1 N1 Co1 65.4(2) 5_665 . . 7_565 ?
N1 Cu1 N1 Co1 -20(100) 5_665 . . 7_565 ?
O1 Cu1 N1 Co1 161.67(17) 2_655 . . 7_565 ?
O1 Cu1 N1 Co1 -18.33(17) 6_565 . . 7_565 ?
Cu1 N1 N2 N3 116(100) . . . . ?
Ni1 N1 N2 N3 -105(100) 7_565 . . . ?
Co1 N1 N2 N3 -105(100) 7_565 . . . ?
C3 C2 C6 C5 1.6(10) . . . . ?
C1 C2 C6 C5 -176.5(6) . . . . ?
C4 N4 C5 C6 -4.9(10) . . . . ?
Co1 N4 C5 C6 174.8(5) . . . . ?
C2 C6 C5 N4 2.2(11) . . . . ?
Ni1 O1 C1 O2 -1.2(10) 3_545 . . . ?
Co1 O1 C1 O2 -1.2(10) 3_545 . . . ?
Cu1 O1 C1 O2 112.3(6) 2_655 . . . ?
Ni1 O1 C1 C2 178.9(4) 3_545 . . . ?
Co1 O1 C1 C2 178.9(4) 3_545 . . . ?
Cu1 O1 C1 C2 -67.6(6) 2_655 . . . ?
Cu1 O2 C1 O1 -0.8(10) . . . . ?
Cu1 O2 C1 C2 179.0(4) . . . . ?
C6 C2 C1 O1 -21.7(9) . . . . ?
C3 C2 C1 O1 160.3(6) . . . . ?
C6 C2 C1 O2 158.5(6) . . . . ?
C3 C2 C1 O2 -19.6(8) . . . . ?
C5 N4 C4 C3 3.8(9) . . . . ?
Co1 N4 C4 C3 -175.9(5) . . . . ?
N4 C4 C3 C2 -0.1(9) . . . . ?
C6 C2 C3 C4 -2.6(9) . . . . ?
C1 C2 C3 C4 175.6(6) . . . . ?
